data_1535488
loop_
_publ_author_name
'Hoennerscheid, A.'
'Nuss, J.'
'Muehle, C.'
'Jansen, M.'

_publ_section_title
;
 Die Kristallstrukturen der Hydroxyhalogenide Li4 (O H)3 Br und Li4 (O H)3
 I
;
_journal_name_full 'Zeitschrift fuer Anorganische und Allgemeine Chemie'
_journal_page_first 317
_journal_page_last 320
_journal_volume 629
_journal_year 2003
_chemical_formula_sum 'Br H3 Li4 O3'
_chemical_name_systematic 'Li4 (O H)3 Br'
_space_group_IT_number 11
_symmetry_space_group_name_Hall '-P 2yb'
_symmetry_space_group_name_H-M 'P 1 21/m 1'
_cell_angle_alpha 90
_cell_angle_beta 93.82
_cell_angle_gamma 90
_cell_formula_units_Z 2
_cell_length_a 5.4541
_cell_length_b 7.5813
_cell_length_c 6.502
_cell_volume 268.255
_citation_journal_id_ASTM ZAACAB
_cod_data_source_file Hoennerscheid_ZAACAB_2003_786.cif
_cod_data_source_block H3Br1Li4O3
_cod_original_formula_sum 'H3 Br1 Li4 O3'
_cod_database_code 1535488

loop_
_symmetry_equiv_pos_as_xyz
x,y,z
-x,y+1/2,-z
-x,-y,-z
x,-y-1/2,z

loop_
_atom_site_label
_atom_site_type_symbol
_atom_site_fract_x
_atom_site_fract_y
_atom_site_fract_z
_atom_site_occupancy
_atom_site_U_iso_or_equiv
O1 O-2 0.7487 0.25 0.77002 1 0.0
Li3 Li+1 0.65 0.0223 0.865 1 0.0
H1 H+1 0.8125 0.25 0.6543 1 0.0
Br1 Br-1 0.176 0.25 0.3306 1 0.0
Li2 Li+1 0.404 0.25 0.693 1 0.0
O2 O-2 0.2929 0.0561 0.8519 1 0.0
H2 H+1 0.7818 0.0149 0.2095 1 0.0
Li1 Li+1 0.077 0.25 0.913 1 0.0
